data_2015406
loop_
_publ_author_name
'Piedad Cort\'es'
'Ana Mar\'ia Atria'
'Mar\'ia Teresa Garland'
'Ricardo Baggio'

_publ_section_title
;
 Three oxo complexes with a tetranuclear [Cu~4~(\m~2~-Cl)~6~(\m~4~-O)]
 unit
;
_journal_coeditor_code DN3008
_journal_issue 7
_journal_name_full 'Acta Crystallographica Section C'
_journal_page_first m311
_journal_page_last m314
_journal_paper_doi 10.1107/S0108270106021354
_journal_volume 62
_journal_year 2006
_chemical_formula_iupac '[Cu4 Cl6 O (C5 H5 N O)4], 0.2H2 O'
_chemical_formula_moiety 'C20 H20 Cl6 Cu4 N4 O5'
_chemical_formula_sum 'C20 H20 Cl6 Cu4 N4 O5'
_chemical_formula_weight 863.30
_chemical_name_systematic
;
hexa-\m~2~-chloro-chloro-\m~4~-oxo-tetrakis(pyridine N-oxide-
\kO)tetracopper(II) 0.2-hydrate
;
_space_group_IT_number 2
_symmetry_cell_setting triclinic
_symmetry_space_group_name_Hall '-P 1'
_symmetry_space_group_name_H-M 'P -1'
_atom_sites_solution_hydrogens geom
_atom_sites_solution_primary direct
_atom_sites_solution_secondary difmap
_audit_creation_method SHELXL-97
_cell_angle_alpha 106.249(5)
_cell_angle_beta 102.401(6)
_cell_angle_gamma 94.255(5)
_cell_formula_units_Z 4
_cell_length_a 11.638(3)
_cell_length_b 16.237(4)
_cell_length_c 17.139(4)
_cell_measurement_reflns_used 4677
_cell_measurement_temperature 297(2)
_cell_measurement_theta_max 24.96
_cell_measurement_theta_min 2.20
_cell_volume 3005.5(13)
_computing_cell_refinement 'SAINT-NT (Bruker, 2000)'
_computing_data_collection 'SMART-NT (Bruker, 2001)'
_computing_data_reduction SAINT-NT
_computing_molecular_graphics 'XP in SHELXTL (Bruker, 2000)'
_computing_publication_material SHELXL97
_computing_structure_refinement 'SHELXL97 (Sheldrick, 1997)'
_computing_structure_solution 'SHELXS97 (Sheldrick, 1997)'
_diffrn_ambient_temperature 297(2)
_diffrn_measured_fraction_theta_full 0.989
_diffrn_measured_fraction_theta_max 0.989
_diffrn_measurement_device_type 'Bruker SMART CCD area-detector'
_diffrn_measurement_method '\f and  \w scans'
_diffrn_radiation_monochromator graphite
_diffrn_radiation_source 'fine-focus sealed tube'
_diffrn_radiation_type MoK\a
_diffrn_radiation_wavelength 0.71073
_diffrn_reflns_av_R_equivalents 0.076
_diffrn_reflns_av_sigmaI/netI 0.192
_diffrn_reflns_limit_h_max 13
_diffrn_reflns_limit_h_min -13
_diffrn_reflns_limit_k_max 18
_diffrn_reflns_limit_k_min -19
_diffrn_reflns_limit_l_max 20
_diffrn_reflns_limit_l_min -20
_diffrn_reflns_number 24860
_diffrn_reflns_theta_full 25.03
_diffrn_reflns_theta_max 25.03
_diffrn_reflns_theta_min 1.53
_diffrn_standards_decay_% 0
_diffrn_standards_number 0
_exptl_absorpt_coefficient_mu 3.363
_exptl_absorpt_correction_T_max 0.91
_exptl_absorpt_correction_T_min 0.64
_exptl_absorpt_correction_type multi-scan
_exptl_absorpt_process_details '(SADABS; Sheldrick, 2001)'
_exptl_crystal_colour blue
_exptl_crystal_density_diffrn 1.908
_exptl_crystal_density_method 'not measured'
_exptl_crystal_description block
_exptl_crystal_F_000 1704
_exptl_crystal_size_max 0.15
_exptl_crystal_size_mid 0.05
_exptl_crystal_size_min 0.03
_refine_diff_density_max 0.846
_refine_diff_density_min -0.606
_refine_ls_extinction_method none
_refine_ls_goodness_of_fit_ref 1.044
_refine_ls_hydrogen_treatment constr
_refine_ls_matrix_type full
_refine_ls_number_parameters 703
_refine_ls_number_reflns 10510
_refine_ls_number_restraints 619
_refine_ls_restrained_S_all 1.041
_refine_ls_R_factor_all 0.1545
_refine_ls_R_factor_gt 0.0678
_refine_ls_shift/su_max 0.001
_refine_ls_shift/su_mean 0.000
_refine_ls_structure_factor_coef Fsqd
_refine_ls_weighting_details 'calc w=1/[\s^2^(Fo^2^)+(0.0142P)^2^+7.7343P] where P=(Fo^2^+2Fc^2^)/3'
_refine_ls_weighting_scheme calc
_refine_ls_wR_factor_gt 0.0773
_refine_ls_wR_factor_ref 0.0947
_reflns_number_gt 5765
_reflns_number_total 10510
_reflns_threshold_expression I>2\s(I)
_cod_data_source_file dn3008.cif
_cod_data_source_block II
_cod_original_cell_volume 3005.7(13)
_cod_database_code 2015406
_cod_database_fobs_code 2015406

loop_
_symmetry_equiv_pos_as_xyz
'x, y, z'
'-x, -y, -z'

loop_
_atom_site_type_symbol
_atom_site_label
_atom_site_fract_x
_atom_site_fract_y
_atom_site_fract_z
_atom_site_U_iso_or_equiv
_atom_site_adp_type
_atom_site_calc_flag
_atom_site_refinement_flags
_atom_site_occupancy
Cu Cu1 0.37270(8) 0.84751(6) 0.73746(6) 0.0484(3) Uani d U 1
Cu Cu2 0.63193(8) 0.81493(6) 0.78544(6) 0.0490(3) Uani d U 1
Cu Cu3 0.42643(7) 0.67239(6) 0.76692(6) 0.0450(3) Uani d U 1
Cu Cu4 0.47611(8) 0.71397(6) 0.60968(5) 0.0494(3) Uani d U 1
Cl Cl1 0.32708(17) 0.81897(13) 0.59102(12) 0.0552(6) Uani d U 1
Cl Cl2 0.68179(18) 0.76224(16) 0.65196(13) 0.0740(7) Uani d U 1
Cl Cl3 0.36771(17) 0.58603(12) 0.61073(12) 0.0540(5) Uani d U 1
Cl Cl4 0.54685(18) 0.93899(13) 0.82990(14) 0.0744(7) Uani d U 1
Cl Cl5 0.26911(19) 0.74902(14) 0.79287(15) 0.0729(7) Uani d U 1
Cl Cl6 0.62450(17) 0.69134(14) 0.83991(14) 0.0624(6) Uani d U 1
O O1 0.4760(3) 0.7604(3) 0.7215(3) 0.0318(9) Uani d U 1
O O11 0.2809(5) 0.9419(3) 0.7640(3) 0.0634(16) Uani d U 1
O O12 0.7926(4) 0.8637(3) 0.8460(3) 0.0600(15) Uani d U 1
O O13 0.3713(4) 0.5844(3) 0.8099(3) 0.0522(13) Uani d U 1
O O14 0.4912(4) 0.6756(3) 0.4981(3) 0.0595(14) Uani d U 1
N N11 0.1762(7) 0.9340(5) 0.7170(5) 0.069(2) Uani d U 1
N N12 0.8080(5) 0.9344(4) 0.9100(4) 0.0467(17) Uani d U 1
N N13 0.4355(5) 0.5170(4) 0.8067(4) 0.0478(16) Uani d U 1
N N14 0.4035(5) 0.6238(4) 0.4362(4) 0.0420(15) Uani d U 1
C C11 0.0831(9) 0.8896(7) 0.7211(7) 0.094(3) Uani d U 1
H H11 0.0904 0.8577 0.7588 0.113 Uiso calc R 1
C C12 0.7706(6) 0.9305(5) 0.9798(5) 0.050(2) Uani d U 1
H H12 0.7399 0.8776 0.9835 0.061 Uiso calc R 1
C C13 0.5223(7) 0.5177(5) 0.8722(5) 0.058(2) Uani d U 1
H H13 0.5419 0.5651 0.9205 0.069 Uiso calc R 1
C C14 0.3084(7) 0.6573(5) 0.4085(5) 0.060(2) Uani d U 1
H H14 0.3050 0.7154 0.4345 0.072 Uiso calc R 1
C C21 -0.0274(9) 0.8878(7) 0.6713(8) 0.111(4) Uani d U 1
H H21 -0.0939 0.8550 0.6749 0.133 Uiso calc R 1
C C22 0.7788(7) 1.0057(6) 1.0445(4) 0.066(3) Uani d U 1
H H22 0.7445 1.0046 1.0886 0.079 Uiso calc R 1
C C23 0.5818(8) 0.4478(6) 0.8671(6) 0.075(3) Uani d U 1
H H23 0.6401 0.4451 0.9125 0.090 Uiso calc R 1
C C24 0.2146(7) 0.6109(6) 0.3437(5) 0.069(3) Uani d U 1
H H24 0.1502 0.6362 0.3235 0.083 Uiso calc R 1
C C31 -0.0374(10) 0.9370(9) 0.6144(8) 0.120(4) Uani d U 1
H H31 -0.1109 0.9381 0.5803 0.144 Uiso calc R 1
C C32 0.8373(8) 1.0814(6) 1.0439(5) 0.073(3) Uani d U 1
H H32 0.8462 1.1324 1.0876 0.088 Uiso calc R 1
C C33 0.5543(10) 0.3840(7) 0.7956(7) 0.096(3) Uani d U 1
H H33 0.6000 0.3390 0.7904 0.115 Uiso calc R 1
C C34 0.2220(8) 0.5249(7) 0.3105(5) 0.076(3) Uani d U 1
H H34 0.1575 0.4892 0.2702 0.092 Uiso calc R 1
C C41 0.0619(11) 0.9821(8) 0.6107(7) 0.127(4) Uani d U 1
H H41 0.0580 1.0137 0.5728 0.153 Uiso calc R 1
C C42 0.8811(7) 1.0786(6) 0.9772(5) 0.065(2) Uani d U 1
H H42 0.9238 1.1288 0.9761 0.079 Uiso calc R 1
C C43 0.4677(9) 0.3800(5) 0.7320(5) 0.067(3) Uani d U 1
H H43 0.4466 0.3320 0.6843 0.081 Uiso calc R 1
C C44 0.3216(8) 0.4905(6) 0.3352(6) 0.084(3) Uani d U 1
H H44 0.3326 0.4351 0.3063 0.101 Uiso calc R 1
C C51 0.1754(8) 0.9815(7) 0.6662(5) 0.083(3) Uani d U 1
H H51 0.2448 1.0136 0.6657 0.100 Uiso calc R 1
C C52 0.8660(6) 1.0066(6) 0.9119(5) 0.057(2) Uani d U 1
H H52 0.8979 1.0085 0.8670 0.069 Uiso calc R 1
C C53 0.4090(7) 0.4512(6) 0.7398(5) 0.059(2) Uani d U 1
H H53 0.3480 0.4520 0.6951 0.071 Uiso calc R 1
C C54 0.4058(7) 0.5422(5) 0.4057(5) 0.047(2) Uani d U 1
H H54 0.4658 0.5170 0.4318 0.057 Uiso calc R 1
Cu Cu1' 0.77732(8) 0.77483(7) 0.16179(6) 0.0565(3) Uani d U 1
Cu Cu2' 0.90001(8) 0.61293(7) 0.15525(6) 0.0530(3) Uani d U 1
Cu Cu3' 1.04378(9) 0.80233(8) 0.23597(7) 0.0814(4) Uani d U 1
Cu Cu4' 0.87531(8) 0.72920(7) 0.32565(6) 0.0531(3) Uani d U 1
Cl Cl1' 0.71490(18) 0.80582(14) 0.29258(13) 0.0631(6) Uani d U 1
Cl Cl2' 0.90027(17) 0.58335(13) 0.29260(12) 0.0551(5) Uani d U 1
Cl Cl3' 1.08343(18) 0.82214(14) 0.37812(12) 0.0630(6) Uani d U 1
Cl Cl4' 0.71090(17) 0.62569(14) 0.07852(13) 0.0629(6) Uani d U 1
Cl Cl5' 0.9296(2) 0.86490(18) 0.14377(16) 0.0972(9) Uani d U 1
Cl Cl6' 1.09750(18) 0.65445(17) 0.15285(14) 0.0765(7) Uani d U 1
O O1' 0.9017(3) 0.7272(3) 0.2213(3) 0.0396(10) Uani d U 1
O O11' 0.6695(5) 0.8308(4) 0.1018(3) 0.0687(16) Uani d U 1
O O12' 0.8777(4) 0.4967(4) 0.0828(3) 0.0687(16) Uani d U 1
O O13' 1.1754(6) 0.8839(5) 0.2399(4) 0.107(2) Uani d U 1
O O14' 0.8427(5) 0.7390(4) 0.4335(3) 0.0648(15) Uani d U 1
N N11' 0.5524(7) 0.8032(5) 0.0853(5) 0.0669(19) Uani d U 1
N N12' 0.9461(6) 0.4377(4) 0.1012(4) 0.0523(17) Uani d U 1
N N13' 1.2760(6) 0.9049(6) 0.2979(5) 0.076(2) Uani d U 1
N N14' 0.8974(5) 0.6912(4) 0.4809(3) 0.0446(15) Uani d U 1
C C11' 0.4961(8) 0.7364(6) 0.0206(5) 0.076(3) Uani d U 1
H H11' 0.5396 0.7051 -0.0140 0.091 Uiso calc R 1
C C12' 0.9174(6) 0.3929(5) 0.1502(5) 0.051(2) Uani d U 1
H H12' 0.8523 0.4032 0.1731 0.061 Uiso calc R 1
C C13' 1.3316(9) 0.9924(7) 0.3294(6) 0.083(3) Uani d U 1
H H13' 1.2983 1.0386 0.3163 0.100 Uiso calc R 1
C C14' 0.8249(8) 0.6317(6) 0.4926(6) 0.084(3) Uani d U 1
H H14' 0.7435 0.6206 0.4686 0.101 Uiso calc R 1
C C21' 0.3772(8) 0.7121(7) 0.0028(6) 0.087(3) Uani d U 1
H H21' 0.3410 0.6658 -0.0445 0.105 Uiso calc R 1
C C22' 0.9857(8) 0.3312(6) 0.1663(5) 0.067(2) Uani d U 1
H H22' 0.9684 0.3022 0.2031 0.081 Uiso calc R 1
C C23' 1.4460(8) 0.9996(7) 0.3840(6) 0.091(3) Uani d U 1
H H23' 1.4848 1.0558 0.4117 0.109 Uiso calc R 1
C C24' 0.8827(8) 0.5872(6) 0.5445(5) 0.080(3) Uani d U 1
H H24' 0.8367 0.5474 0.5592 0.096 Uiso calc R 1
C C31' 0.3107(8) 0.7530(7) 0.0517(6) 0.083(3) Uani d U 1
H H31' 0.2295 0.7364 0.0423 0.100 Uiso calc R 1
C C32' 1.0788(8) 0.3106(6) 0.1299(6) 0.079(3) Uani d U 1
H H32' 1.1191 0.2648 0.1370 0.095 Uiso calc R 1
C C33' 1.5009(11) 0.9402(8) 0.3993(8) 0.110(4) Uani d U 1
H H33' 1.5790 0.9519 0.4313 0.132 Uiso calc R 1
C C34' 1.0026(9) 0.5989(6) 0.5749(5) 0.072(3) Uani d U 1
H H34' 1.0376 0.5635 0.6046 0.087 Uiso calc R 1
C C41' 0.3743(10) 0.8221(7) 0.1173(6) 0.097(3) Uani d U 1
H H41' 0.3316 0.8525 0.1532 0.116 Uiso calc R 1
C C42' 1.1092(7) 0.3598(6) 0.0831(5) 0.064(2) Uani d U 1
H H42' 1.1741 0.3495 0.0600 0.077 Uiso calc R 1
C C43' 1.4397(9) 0.8548(8) 0.3664(7) 0.111(4) Uani d U 1
H H43' 1.4748 0.8100 0.3813 0.133 Uiso calc R 1
C C44' 1.0669(8) 0.6588(7) 0.5624(6) 0.079(3) Uani d U 1
H H44' 1.1483 0.6710 0.5865 0.095 Uiso calc R 1
C C51' 0.4932(9) 0.8515(7) 0.1359(6) 0.086(3) Uani d U 1
H H51' 0.5299 0.9008 0.1799 0.104 Uiso calc R 1
C C52' 1.0448(7) 0.4257(6) 0.0691(5) 0.074(3) Uani d U 1
H H52' 1.0679 0.4606 0.0388 0.088 Uiso calc R 1
C C53' 1.3240(9) 0.8364(8) 0.3100(6) 0.091(3) Uani d U 1
H H53' 1.2850 0.7801 0.2837 0.109 Uiso calc R 1
C C54' 1.0134(7) 0.7039(5) 0.5135(5) 0.062(2) Uani d U 1
H H54' 1.0602 0.7458 0.5021 0.074 Uiso calc R 1

loop_
_atom_site_aniso_label
_atom_site_aniso_U_11
_atom_site_aniso_U_22
_atom_site_aniso_U_33
_atom_site_aniso_U_12
_atom_site_aniso_U_13
_atom_site_aniso_U_23
Cu1 0.0473(6) 0.0445(6) 0.0492(6) 0.0129(5) 0.0102(5) 0.0075(5)
Cu2 0.0460(6) 0.0427(6) 0.0489(6) 0.0028(5) 0.0024(5) 0.0070(5)
Cu3 0.0392(5) 0.0388(6) 0.0556(6) 0.0064(4) 0.0114(5) 0.0121(5)
Cu4 0.0438(6) 0.0578(7) 0.0375(6) -0.0002(5) 0.0064(4) 0.0048(5)
Cl1 0.0586(13) 0.0489(14) 0.0470(12) 0.0094(10) 0.0008(10) 0.0055(10)
Cl2 0.0519(13) 0.106(2) 0.0487(13) -0.0107(13) 0.0143(10) 0.0027(13)
Cl3 0.0526(12) 0.0407(12) 0.0581(13) -0.0026(10) 0.0026(10) 0.0088(10)
Cl4 0.0640(14) 0.0489(14) 0.0795(16) 0.0228(11) -0.0178(12) -0.0063(12)
Cl5 0.0690(14) 0.0704(16) 0.1076(19) 0.0326(12) 0.0534(14) 0.0419(15)
Cl6 0.0463(12) 0.0649(15) 0.0834(16) 0.0043(10) 0.0083(11) 0.0410(13)
O1 0.034(2) 0.025(2) 0.040(2) 0.0040(17) 0.0114(18) 0.0138(19)
O11 0.069(3) 0.053(3) 0.052(3) 0.039(3) -0.015(3) 0.005(3)
O12 0.039(3) 0.057(4) 0.053(3) 0.008(2) -0.013(2) -0.013(3)
O13 0.054(3) 0.051(3) 0.072(4) 0.017(3) 0.043(3) 0.028(3)
O14 0.058(3) 0.069(4) 0.041(3) -0.010(3) 0.013(2) 0.004(3)
N11 0.077(5) 0.056(5) 0.072(5) 0.004(4) 0.004(4) 0.026(4)
N12 0.027(3) 0.053(4) 0.037(4) -0.004(3) 0.006(3) -0.018(3)
N13 0.032(3) 0.047(4) 0.059(4) -0.003(3) 0.020(3) 0.003(3)
N14 0.053(4) 0.040(4) 0.036(4) -0.011(3) 0.008(3) 0.023(3)
C11 0.064(5) 0.088(8) 0.127(9) 0.020(5) 0.011(6) 0.034(6)
C12 0.027(4) 0.058(5) 0.058(5) 0.008(4) 0.008(4) 0.007(4)
C13 0.054(5) 0.049(5) 0.056(5) -0.019(4) -0.005(4) 0.015(4)
C14 0.086(6) 0.058(5) 0.035(5) 0.022(4) -0.003(4) 0.022(4)
C21 0.064(6) 0.094(9) 0.168(12) 0.027(6) 0.031(6) 0.024(7)
C22 0.089(7) 0.085(6) 0.011(4) 0.002(5) 0.014(4) -0.004(4)
C23 0.087(7) 0.067(7) 0.065(6) 0.011(5) -0.021(5) 0.042(5)
C24 0.061(5) 0.080(6) 0.054(6) 0.012(5) -0.008(4) 0.018(5)
C31 0.064(6) 0.150(12) 0.127(10) 0.053(7) -0.011(7) 0.028(7)
C32 0.082(7) 0.072(6) 0.048(5) -0.004(5) 0.008(5) 0.000(5)
C33 0.123(9) 0.068(7) 0.102(8) 0.012(6) 0.025(6) 0.036(6)
C34 0.062(5) 0.091(7) 0.059(6) -0.022(5) 0.007(5) 0.011(5)
C41 0.114(8) 0.165(12) 0.120(9) 0.042(8) 0.009(8) 0.081(8)
C42 0.067(6) 0.055(5) 0.062(6) -0.007(5) 0.010(5) 0.006(4)
C43 0.116(8) 0.034(5) 0.046(5) -0.011(5) 0.034(5) -0.003(4)
C44 0.068(6) 0.061(6) 0.094(7) 0.009(5) 0.032(5) -0.031(5)
C51 0.079(6) 0.110(8) 0.066(6) 0.040(6) 0.004(5) 0.039(6)
C52 0.035(5) 0.069(6) 0.049(5) -0.016(4) 0.002(4) 0.000(4)
C53 0.049(5) 0.071(6) 0.044(5) -0.009(4) 0.013(4) 0.002(4)
C54 0.063(5) 0.028(4) 0.050(5) 0.008(4) 0.009(4) 0.014(4)
Cu1' 0.0553(6) 0.0590(7) 0.0567(7) 0.0058(5) 0.0094(5) 0.0239(6)
Cu2' 0.0427(6) 0.0682(7) 0.0452(6) 0.0143(5) 0.0095(5) 0.0120(5)
Cu3' 0.0584(7) 0.1193(11) 0.0602(7) -0.0279(7) 0.0095(6) 0.0315(7)
Cu4' 0.0503(6) 0.0695(8) 0.0440(6) 0.0109(5) 0.0139(5) 0.0218(5)
Cl1' 0.0571(13) 0.0727(16) 0.0703(15) 0.0219(11) 0.0220(11) 0.0306(13)
Cl2' 0.0523(12) 0.0587(14) 0.0601(13) 0.0126(10) 0.0192(10) 0.0220(11)
Cl3' 0.0579(13) 0.0730(16) 0.0515(13) -0.0012(11) 0.0064(10) 0.0166(12)
Cl4' 0.0472(12) 0.0622(15) 0.0655(14) 0.0108(10) -0.0061(10) 0.0118(12)
Cl5' 0.0834(17) 0.119(2) 0.105(2) -0.0225(15) 0.0115(15) 0.0765(18)
Cl6' 0.0519(13) 0.120(2) 0.0642(15) 0.0150(13) 0.0205(11) 0.0338(14)
O1' 0.029(2) 0.058(3) 0.030(2) -0.0072(19) 0.0142(18) 0.009(2)
O11' 0.066(3) 0.070(4) 0.083(4) 0.013(3) 0.014(3) 0.046(3)
O12' 0.058(3) 0.071(3) 0.055(3) 0.022(3) -0.012(3) 0.000(3)
O13' 0.081(4) 0.150(5) 0.083(5) -0.046(4) -0.003(3) 0.054(4)
O14' 0.078(4) 0.082(4) 0.059(3) 0.037(3) 0.042(3) 0.035(3)
N11' 0.078(4) 0.063(5) 0.065(5) 0.009(4) 0.012(4) 0.032(4)
N12' 0.047(4) 0.051(4) 0.036(4) 0.003(3) -0.012(3) -0.004(3)
N13' 0.043(4) 0.107(6) 0.074(5) -0.014(4) 0.024(4) 0.019(5)
N14' 0.048(4) 0.056(4) 0.032(4) 0.020(3) 0.010(3) 0.014(3)
C11' 0.058(5) 0.098(8) 0.059(6) 0.017(5) 0.022(5) -0.004(5)
C12' 0.026(4) 0.062(6) 0.056(5) -0.001(4) 0.032(4) -0.010(4)
C13' 0.088(6) 0.095(6) 0.069(7) 0.012(5) 0.038(5) 0.014(6)
C14' 0.050(5) 0.114(8) 0.093(7) -0.031(5) 0.019(5) 0.049(6)
C21' 0.073(6) 0.100(8) 0.078(7) 0.029(5) 0.005(5) 0.017(5)
C22' 0.087(7) 0.067(6) 0.043(5) 0.002(5) 0.019(5) 0.009(5)
C23' 0.054(6) 0.086(7) 0.094(8) -0.032(5) 0.013(5) -0.016(7)
C24' 0.071(5) 0.115(8) 0.054(6) -0.031(6) 0.014(5) 0.036(5)
C31' 0.039(5) 0.116(9) 0.096(8) 0.036(5) 0.007(4) 0.036(6)
C32' 0.074(6) 0.097(8) 0.081(7) 0.030(5) 0.033(5) 0.032(6)
C33' 0.098(8) 0.090(8) 0.129(10) 0.030(5) 0.047(7) -0.004(7)
C34' 0.082(6) 0.068(7) 0.054(6) 0.008(5) 0.006(5) 0.008(5)
C41' 0.107(7) 0.129(9) 0.062(7) 0.021(7) 0.044(6) 0.024(5)
C42' 0.043(5) 0.086(7) 0.065(6) 0.030(5) 0.016(4) 0.021(5)
C43' 0.073(7) 0.108(7) 0.119(9) 0.011(6) 0.014(6) -0.008(7)
C44' 0.048(5) 0.116(9) 0.068(6) 0.010(5) -0.006(5) 0.036(6)
C51' 0.083(6) 0.098(8) 0.062(6) 0.016(6) 0.006(5) 0.006(5)
C52' 0.062(6) 0.105(8) 0.066(6) 0.020(5) 0.024(5) 0.037(6)
C53' 0.097(7) 0.107(7) 0.080(7) 0.040(6) 0.042(5) 0.026(6)
C54' 0.044(4) 0.073(6) 0.072(6) 0.001(4) 0.015(4) 0.027(5)

loop_
_atom_type_symbol
_atom_type_description
_atom_type_scat_dispersion_real
_atom_type_scat_dispersion_imag
_atom_type_scat_source
C C 0.0033 0.0016 'International Tables Vol C Tables 4.2.6.8 and 6.1.1.4'
H H 0.0000 0.0000 'International Tables Vol C Tables 4.2.6.8 and 6.1.1.4'
N N 0.0061 0.0033 'International Tables Vol C Tables 4.2.6.8 and 6.1.1.4'
O O 0.0106 0.0060 'International Tables Vol C Tables 4.2.6.8 and 6.1.1.4'
Cl Cl 0.1484 0.1585 'International Tables Vol C Tables 4.2.6.8 and 6.1.1.4'
Cu Cu 0.3201 1.2651 'International Tables Vol C Tables 4.2.6.8 and 6.1.1.4'

loop_
_geom_angle_atom_site_label_1
_geom_angle_atom_site_label_2
_geom_angle_atom_site_label_3
_geom_angle
O1 Cu1 O11 174.1(2)
O1 Cu1 Cl1 86.48(14)
O11 Cu1 Cl1 98.17(16)
O1 Cu1 Cl4 84.58(13)
O11 Cu1 Cl4 89.79(17)
Cl1 Cu1 Cl4 123.45(9)
O1 Cu1 Cl5 83.81(14)
O11 Cu1 Cl5 97.17(19)
Cl1 Cu1 Cl5 117.44(9)
Cl4 Cu1 Cl5 116.85(9)
O1 Cu2 O12 176.5(2)
O1 Cu2 Cl4 86.69(14)
O12 Cu2 Cl4 96.78(16)
O1 Cu2 Cl2 83.16(14)
O12 Cu2 Cl2 94.19(17)
Cl4 Cu2 Cl2 126.03(10)
O1 Cu2 Cl6 82.68(14)
O12 Cu2 Cl6 95.83(17)
Cl4 Cu2 Cl6 125.21(9)
Cl2 Cu2 Cl6 105.80(9)
O13 Cu3 O1 177.9(2)
O13 Cu3 Cl6 96.39(16)
O1 Cu3 Cl6 85.70(13)
O13 Cu3 Cl5 91.75(16)
O1 Cu3 Cl5 86.82(14)
Cl6 Cu3 Cl5 132.15(9)
O13 Cu3 Cl3 98.35(16)
O1 Cu3 Cl3 80.62(14)
Cl6 Cu3 Cl3 118.76(8)
Cl5 Cu3 Cl3 106.39(8)
O1 Cu4 O14 173.7(2)
O1 Cu4 Cl2 86.27(14)
O14 Cu4 Cl2 88.07(16)
O1 Cu4 Cl3 87.77(14)
O14 Cu4 Cl3 98.02(17)
Cl2 Cu4 Cl3 130.38(9)
O1 Cu4 Cl1 82.24(14)
O14 Cu4 Cl1 98.36(17)
Cl2 Cu4 Cl1 120.98(9)
Cl3 Cu4 Cl1 106.83(8)
Cu1 Cl1 Cu4 79.20(6)
Cu4 Cl2 Cu2 80.49(7)
Cu4 Cl3 Cu3 78.35(6)
Cu2 Cl4 Cu1 81.74(7)
Cu3 Cl5 Cu1 81.03(7)
Cu3 Cl6 Cu2 81.10(7)
Cu4 O1 Cu2 110.0(2)
Cu4 O1 Cu3 111.3(2)
Cu2 O1 Cu3 108.3(2)
Cu4 O1 Cu1 112.1(2)
Cu2 O1 Cu1 106.9(2)
Cu3 O1 Cu1 108.1(2)
N11 O11 Cu1 117.9(5)
N12 O12 Cu2 117.2(4)
N13 O13 Cu3 116.1(4)
N14 O14 Cu4 121.6(4)
C11 N11 O11 125.3(9)
C11 N11 C51 123.9(9)
O11 N11 C51 110.7(8)
C52 N12 O12 121.8(7)
C52 N12 C12 118.5(7)
O12 N12 C12 119.5(7)
C53 N13 C13 120.3(8)
C53 N13 O13 118.8(7)
C13 N13 O13 120.9(7)
C54 N14 C14 119.3(7)
C54 N14 O14 122.3(7)
C14 N14 O14 118.3(7)
N11 C11 C21 121.9(11)
N11 C11 H11 119.0
C21 C11 H11 119.0
N12 C12 C22 119.7(8)
N12 C12 H12 120.2
C22 C12 H12 120.2
N13 C13 C23 118.9(8)
N13 C13 H13 120.6
C23 C13 H13 120.6
N14 C14 C24 123.3(8)
N14 C14 H14 118.3
C24 C14 H14 118.3
C11 C21 C31 118.4(11)
C11 C21 H21 120.8
C31 C21 H21 120.8
C32 C22 C12 120.0(8)
C32 C22 H22 120.0
C12 C22 H22 120.0
C33 C23 C13 118.0(9)
C33 C23 H23 121.0
C13 C23 H23 121.0
C34 C24 C14 115.7(8)
C34 C24 H24 122.1
C14 C24 H24 122.1
C41 C31 C21 118.4(11)
C41 C31 H31 120.8
C21 C31 H31 120.8
C42 C32 C22 116.7(9)
C42 C32 H32 121.6
C22 C32 H32 121.6
C43 C33 C23 124.3(11)
C43 C33 H33 117.8
C23 C33 H33 117.8
C44 C34 C24 121.5(9)
C44 C34 H34 119.2
C24 C34 H34 119.2
C31 C41 C51 119.9(12)
C31 C41 H41 120.0
C51 C41 H41 120.0
C32 C42 C52 122.9(9)
C32 C42 H42 118.5
C52 C42 H42 118.5
C33 C43 C53 115.8(9)
C33 C43 H43 122.1
C53 C43 H43 122.1
C34 C44 C54 116.6(8)
C34 C44 H44 121.7
C54 C44 H44 121.7
N11 C51 C41 117.5(10)
N11 C51 H51 121.3
C41 C51 H51 121.3
N12 C52 C42 121.5(8)
N12 C52 H52 119.3
C42 C52 H52 119.3
N13 C53 C43 122.5(8)
N13 C53 H53 118.8
C43 C53 H53 118.8
N14 C54 C44 122.1(8)
N14 C54 H54 118.9
C44 C54 H54 118.9
O11' Cu1' O1' 173.2(2)
O11' Cu1' Cl5' 86.82(19)
O1' Cu1' Cl5' 86.34(14)
O11' Cu1' Cl4' 100.42(18)
O1' Cu1' Cl4' 83.68(14)
Cl5' Cu1' Cl4' 124.57(10)
O11' Cu1' Cl1' 100.24(18)
O1' Cu1' Cl1' 83.24(13)
Cl5' Cu1' Cl1' 121.84(10)
Cl4' Cu1' Cl1' 110.84(8)
O1' Cu2' O12' 172.9(2)
O1' Cu2' Cl6' 87.64(14)
O12' Cu2' Cl6' 98.42(18)
O1' Cu2' Cl4' 85.97(14)
O12' Cu2' Cl4' 87.15(16)
Cl6' Cu2' Cl4' 134.49(9)
O1' Cu2' Cl2' 81.62(14)
O12' Cu2' Cl2' 99.72(18)
Cl6' Cu2' Cl2' 109.00(8)
Cl4' Cu2' Cl2' 114.48(8)
O1' Cu3' O13' 172.5(2)
O1' Cu3' Cl3' 89.26(14)
O13' Cu3' Cl3' 96.5(2)
O1' Cu3' Cl5' 86.69(15)
O13' Cu3' Cl5' 85.9(2)
Cl3' Cu3' Cl5' 135.30(11)
O1' Cu3' Cl6' 79.74(15)
O13' Cu3' Cl6' 102.3(2)
Cl3' Cu3' Cl6' 112.46(9)
Cl5' Cu3' Cl6' 110.52(10)
O1' Cu4' O14' 175.8(2)
O1' Cu4' Cl2' 87.45(15)
O14' Cu4' Cl2' 96.57(17)
O1' Cu4' Cl1' 86.09(15)
O14' Cu4' Cl1' 90.10(17)
Cl2' Cu4' Cl1' 134.67(8)
O1' Cu4' Cl3' 81.79(13)
O14' Cu4' Cl3' 98.17(17)
Cl2' Cu4' Cl3' 108.46(8)
Cl1' Cu4' Cl3' 114.86(8)
Cu4' Cl1' Cu1' 80.46(7)
Cu4' Cl2' Cu2' 78.73(7)
Cu3' Cl3' Cu4' 78.22(7)
Cu2' Cl4' Cu1' 79.99(7)
Cu1' Cl5' Cu3' 80.80(8)
Cu2' Cl6' Cu3' 78.77(7)
Cu4' O1' Cu2' 110.8(2)
Cu4' O1' Cu3' 110.1(2)
Cu2' O1' Cu3' 113.6(2)
Cu4' O1' Cu1' 109.8(2)
Cu2' O1' Cu1' 107.6(2)
Cu3' O1' Cu1' 104.8(2)
N11' O11' Cu1' 118.2(4)
N12' O12' Cu2' 122.0(4)
N13' O13' Cu3' 124.7(6)
N14' O14' Cu4' 119.1(4)
C11' N11' C51' 121.1(9)
C11' N11' O11' 123.2(8)
C51' N11' O11' 115.6(8)
C12' N12' O12' 119.4(7)
C12' N12' C52' 121.4(7)
O12' N12' C52' 119.2(7)
O13' N13' C53' 112.9(9)
O13' N13' C13' 119.5(9)
C53' N13' C13' 126.5(9)
C54' N14' C14' 122.3(8)
C54' N14' O14' 123.0(7)
C14' N14' O14' 114.7(7)
N11' C11' C21' 122.3(9)
N11' C11' H11' 118.9
C21' C11' H11' 118.9
N12' C12' C22' 118.9(7)
N12' C12' H12' 120.6
C22' C12' H12' 120.6
N13' C13' C23' 110.6(9)
N13' C13' H13' 124.7
C23' C13' H13' 124.7
N14' C14' C24' 113.2(8)
N14' C14' H14' 123.4
C24' C14' H14' 123.4
C31' C21' C11' 121.5(10)
C31' C21' H21' 119.3
C11' C21' H21' 119.3
C12' C22' C32' 122.4(9)
C12' C22' H22' 118.8
C32' C22' H22' 118.8
C33' C23' C13' 128.4(11)
C33' C23' H23' 115.8
C13' C23' H23' 115.8
C34' C24' C14' 123.5(9)
C34' C24' H24' 118.2
C14' C24' H24' 118.2
C21' C31' C41' 113.3(9)
C21' C31' H31' 123.4
C41' C31' H31' 123.4
C42' C32' C22' 117.3(9)
C42' C32' H32' 121.3
C22' C32' H32' 121.3
C23' C33' C43' 117.5(13)
C23' C33' H33' 121.2
C43' C33' H33' 121.2
C44' C34' C24' 119.6(10)
C44' C34' H34' 120.2
C24' C34' H34' 120.2
C51' C41' C31' 127.5(10)
C51' C41' H41' 116.3
C31' C41' H41' 116.3
C32' C42' C52' 121.1(8)
C32' C42' H42' 119.4
C52' C42' H42' 119.4
C33' C43' C53' 120.7(12)
C33' C43' H43' 119.7
C53' C43' H43' 119.7
C34' C44' C54' 118.0(9)
C34' C44' H44' 121.0
C54' C44' H44' 121.0
N11' C51' C41' 114.2(10)
N11' C51' H51' 122.9
C41' C51' H51' 122.9
N12' C52' C42' 118.5(8)
N12' C52' H52' 120.8
C42' C52' H52' 120.8
N13' C53' C43' 115.7(11)
N13' C53' H53' 122.2
C43' C53' H53' 122.2
N14' C54' C44' 123.1(8)
N14' C54' H54' 118.5
C44' C54' H54' 118.5

loop_
_geom_bond_atom_site_label_1
_geom_bond_atom_site_label_2
_geom_bond_distance
_geom_bond_publ_flag
Cu1 O1 1.923(4) y
Cu2 O1 1.909(4) y
Cu3 O1 1.917(4) y
Cu4 O1 1.853(4) y
Cu1 Cu2 3.0778(15) y
Cu1 Cu3 3.1085(15) y
Cu1 Cu4 3.1316(14) y
Cu2 Cu3 3.1014(14) y
Cu2 Cu4 3.0820(14) y
Cu3 Cu4 3.1117(15) y
Cu1 O11 1.939(5) ?
Cu2 O12 1.920(4) ?
Cu3 O13 1.911(5) ?
Cu4 O14 1.890(5) ?
Cu1 Cl1 2.353(2) ?
Cu1 Cl4 2.384(2) ?
Cu1 Cl5 2.443(2) ?
Cu2 Cl4 2.320(2) ?
Cu2 Cl2 2.419(2) ?
Cu2 Cl6 2.442(2) ?
Cu3 Cl6 2.327(2) ?
Cu3 Cl5 2.340(2) ?
Cu3 Cl3 2.563(2) ?
Cu4 Cl2 2.351(2) ?
Cu4 Cl3 2.356(2) ?
Cu4 Cl1 2.554(2) ?
O11 N11 1.284(8) ?
O12 N12 1.317(6) ?
O13 N13 1.366(7) ?
O14 N14 1.336(7) ?
N11 C11 1.283(11) ?
N11 C51 1.314(10) ?
N12 C52 1.297(9) ?
N12 C12 1.373(9) ?
N13 C53 1.290(9) ?
N13 C13 1.335(9) ?
N14 C54 1.285(8) ?
N14 C14 1.325(9) ?
C11 C21 1.375(12) ?
C11 H11 0.9300 ?
C12 C22 1.381(9) ?
C12 H12 0.9300 ?
C13 C23 1.366(10) ?
C13 H13 0.9300 ?
C14 C24 1.372(10) ?
C14 H14 0.9300 ?
C21 C31 1.416(15) ?
C21 H21 0.9300 ?
C22 C32 1.365(11) ?
C22 H22 0.9300 ?
C23 C33 1.323(12) ?
C23 H23 0.9300 ?
C24 C34 1.369(11) ?
C24 H24 0.9300 ?
C31 C41 1.344(15) ?
C31 H31 0.9300 ?
C32 C42 1.338(11) ?
C32 H32 0.9300 ?
C33 C43 1.298(12) ?
C33 H33 0.9300 ?
C34 C44 1.361(11) ?
C34 H34 0.9300 ?
C41 C51 1.455(12) ?
C41 H41 0.9300 ?
C42 C52 1.344(10) ?
C42 H42 0.9300 ?
C43 C53 1.375(11) ?
C43 H43 0.9300 ?
C44 C54 1.389(10) ?
C44 H44 0.9300 ?
C51 H51 0.9300 ?
C52 H52 0.9300 ?
C53 H53 0.9300 ?
C54 H54 0.9300 ?
Cu1' O1' 1.926(5) y
Cu2' O1' 1.879(5) y
Cu3' O1' 1.907(4) y
Cu4' O1' 1.871(4) y
Cu1' Cu2' 3.0697(15) y
Cu1' Cu3' 3.0358(16) y
Cu1' Cu4' 3.1067(15) y
Cu2' Cu3' 3.1673(17) y
Cu2' Cu4' 3.0873(14) y
Cu3' Cu4' 3.0962(15) y
Cu1' O11' 1.896(5) ?
Cu2' O12' 1.910(5) ?
Cu3' Cl3' 2.304(2) ?
Cu4' O14' 1.931(5) ?
Cu1' Cl5' 2.341(2) ?
Cu1' Cl4' 2.411(2) ?
Cu1' Cl1' 2.435(2) ?
Cu2' Cl6' 2.359(2) ?
Cu2' Cl4' 2.365(2) ?
Cu2' Cl2' 2.530(2) ?
Cu3' O13' 1.926(6) ?
Cu3' Cl5' 2.344(3) ?
Cu3' Cl6' 2.622(3) ?
Cu4' Cl2' 2.331(2) ?
Cu4' Cl1' 2.375(2) ?
Cu4' Cl3' 2.591(2) ?
O11' N11' 1.346(8) ?
O12' N12' 1.349(7) ?
O13' N13' 1.315(8) ?
O14' N14' 1.368(7) ?
N11' C11' 1.321(10) ?
N11' C51' 1.341(10) ?
N12' C12' 1.331(9) ?
N12' C52' 1.380(10) ?
N13' C53' 1.328(11) ?
N13' C13' 1.418(11) ?
N14' C54' 1.321(9) ?
N14' C14' 1.322(9) ?
C11' C21' 1.354(11) ?
C11' H11' 0.9300 ?
C12' C22' 1.376(10) ?
C12' H12' 0.9300 ?
C13' C23' 1.429(12) ?
C13' H13' 0.9300 ?
C14' C24' 1.392(12) ?
C14' H14' 0.9300 ?
C21' C31' 1.337(11) ?
C21' H21' 0.9300 ?
C22' C32' 1.380(11) ?
C22' H22' 0.9300 ?
C23' C33' 1.253(13) ?
C23' H23' 0.9300 ?
C24' C34' 1.360(11) ?
C24' H24' 0.9300 ?
C31' C41' 1.372(12) ?
C31' H31' 0.9300 ?
C32' C42' 1.359(11) ?
C32' H32' 0.9300 ?
C33' C43' 1.411(13) ?
C33' H33' 0.9300 ?
C34' C44' 1.276(11) ?
C34' H34' 0.9300 ?
C41' C51' 1.369(12) ?
C41' H41' 0.9300 ?
C42' C52' 1.396(11) ?
C42' H42' 0.9300 ?
C43' C53' 1.434(12) ?
C43' H43' 0.9300 ?
C44' C54' 1.347(11) ?
C44' H44' 0.9300 ?
C51' H51' 0.9300 ?
C52' H52' 0.9300 ?
C53' H53' 0.9300 ?
C54' H54' 0.9300 ?
